data_7709797
loop_
_publ_author_name
'Wesemann, Lars'
'Auer, Maximilian'
'Diab, Fatima'
'Schubert, Hartmut'
'Eichele, Klaus'

_publ_section_title
;
 Reactivity of Organogermanium and Organotin Trihydrides
;
_journal_name_full 'Dalton Transactions'
_journal_paper_doi 10.1039/D2DT00681B
_journal_year 2022
_chemical_formula_sum 'C40 H82 Ge K O7 Si4'
_chemical_formula_weight 899.10
_space_group_crystal_system monoclinic
_space_group_IT_number 14
_space_group_name_Hall '-P 2ybc'
_space_group_name_H-M_alt 'P 1 21/c 1'
_atom_sites_solution_hydrogens mixed
_audit_creation_method SHELXL-2018/1
_audit_update_record
;
2022-02-21 deposited with the CCDC.	2022-03-22 downloaded from the CCDC.
;
_cell_angle_alpha 90
_cell_angle_beta 107.598(2)
_cell_angle_gamma 90
_cell_formula_units_Z 4
_cell_length_a 15.8808(5)
_cell_length_b 14.7774(5)
_cell_length_c 23.6977(8)
_cell_measurement_reflns_used 9709
_cell_measurement_temperature 117(2)
_cell_measurement_theta_max 27.39
_cell_measurement_theta_min 2.27
_cell_volume 5301.0(3)
_computing_cell_refinement 'Bruker SAINT'
_computing_data_collection 'Bruker APEX2'
_computing_data_reduction 'Bruker SAINT'
_computing_structure_refinement 'SHELXL-2018/1 (Sheldrick, 2018)'
_computing_structure_solution 'SHELXT 2014/4 (Sheldrick, 2014)'
_diffrn_ambient_temperature 117(2)
_diffrn_measured_fraction_theta_full 0.999
_diffrn_measured_fraction_theta_max 0.970
_diffrn_measurement_device_type 'Bruker APEX-II CCD'
_diffrn_measurement_method '\f and \w scans'
_diffrn_radiation_type MoK\a
_diffrn_radiation_wavelength 0.71073
_diffrn_reflns_av_R_equivalents 0.0234
_diffrn_reflns_av_unetI/netI 0.0180
_diffrn_reflns_Laue_measured_fraction_full 0.999
_diffrn_reflns_Laue_measured_fraction_max 0.970
_diffrn_reflns_limit_h_max 19
_diffrn_reflns_limit_h_min -20
_diffrn_reflns_limit_k_max 19
_diffrn_reflns_limit_k_min -19
_diffrn_reflns_limit_l_max 29
_diffrn_reflns_limit_l_min -30
_diffrn_reflns_number 131244
_diffrn_reflns_point_group_measured_fraction_full 0.999
_diffrn_reflns_point_group_measured_fraction_max 0.970
_diffrn_reflns_theta_full 25.242
_diffrn_reflns_theta_max 27.490
_diffrn_reflns_theta_min 1.803
_exptl_absorpt_coefficient_mu 0.785
_exptl_absorpt_correction_T_max 0.7456
_exptl_absorpt_correction_T_min 0.6921
_exptl_absorpt_correction_type multi-scan
_exptl_absorpt_process_details 'SADABS V2012/1 (Bruker AXS Inc.)'
_exptl_crystal_colour colorless
_exptl_crystal_density_diffrn 1.127
_exptl_crystal_description prism
_exptl_crystal_F_000 1940
_exptl_crystal_size_max 0.22
_exptl_crystal_size_mid 0.20
_exptl_crystal_size_min 0.16
_refine_diff_density_max 0.496
_refine_diff_density_min -0.331
_refine_diff_density_rms 0.053
_refine_ls_extinction_method none
_refine_ls_goodness_of_fit_ref 1.055
_refine_ls_hydrogen_treatment mixed
_refine_ls_matrix_type full
_refine_ls_number_parameters 549
_refine_ls_number_reflns 11810
_refine_ls_number_restraints 0
_refine_ls_restrained_S_all 1.055
_refine_ls_R_factor_all 0.0420
_refine_ls_R_factor_gt 0.0300
_refine_ls_shift/su_max 0.002
_refine_ls_shift/su_mean 0.000
_refine_ls_structure_factor_coef Fsqd
_refine_ls_weighting_details 'w=1/[\s^2^(Fo^2^)+(0.0408P)^2^+2.3135P] where P=(Fo^2^+2Fc^2^)/3'
_refine_ls_weighting_scheme calc
_refine_ls_wR_factor_gt 0.0747
_refine_ls_wR_factor_ref 0.0816
_reflns_Friedel_coverage 0.000
_reflns_number_gt 9870
_reflns_number_total 11810
_reflns_threshold_expression 'I > 2\s(I)'
_cod_data_source_file d2dt00681b2.cif
_cod_data_source_block ma46_0m_a
_cod_original_sg_symbol_H-M 'P 21/c'
_cod_database_code 7709797
_shelx_shelxl_version_number 2018/1
_shelx_space_group_comment
;
The symmetry employed for this shelxl refinement is uniquely defined
by the following loop, which should always be used as a source of
symmetry information in preference to the above space-group names.
They are only intended as comments.
;

loop_
_space_group_symop_operation_xyz
'x, y, z'
'-x, y+1/2, -z+1/2'
'-x, -y, -z'
'x, -y-1/2, z-1/2'

loop_
_atom_site_label
_atom_site_type_symbol
_atom_site_fract_x
_atom_site_fract_y
_atom_site_fract_z
_atom_site_U_iso_or_equiv
_atom_site_adp_type
_atom_site_occupancy
_atom_site_site_symmetry_order
_atom_site_calc_flag
_atom_site_refinement_flags_posn
_atom_site_refinement_flags_adp
_atom_site_refinement_flags_occupancy
_atom_site_disorder_assembly
_atom_site_disorder_group
Ge1 Ge 0.30060(2) 0.35416(2) 0.40718(2) 0.02266(5) Uani 1 1 d . . . . .
K1 K 0.26347(2) 0.55270(2) 0.33416(2) 0.02424(8) Uani 1 1 d . . . . .
Si2 Si 0.02964(3) 0.29397(3) 0.41327(2) 0.02422(10) Uani 1 1 d . . . . .
Si4 Si 0.31076(3) 0.14477(3) 0.27131(2) 0.02440(10) Uani 1 1 d . . . . .
Si1 Si 0.17550(3) 0.27341(3) 0.54412(2) 0.02487(10) Uani 1 1 d . . . . .
Si3 Si 0.47131(3) 0.11864(3) 0.39530(2) 0.02343(9) Uani 1 1 d . . . . .
C00D C 0.25887(9) 0.22497(9) 0.41051(6) 0.0179(3) Uani 1 1 d . . . . .
C1 C 0.48273(12) 0.12455(12) 0.47592(7) 0.0320(4) Uani 1 1 d . . . . .
H1A H 0.543714 0.110279 0.498924 0.048 Uiso 1 1 calc R U . . .
H1B H 0.442562 0.080791 0.485311 0.048 Uiso 1 1 calc R U . . .
H1C H 0.467907 0.185672 0.485864 0.048 Uiso 1 1 calc R U . . .
C2 C 0.36029(9) 0.16620(10) 0.35270(6) 0.0199(3) Uani 1 1 d . . . . .
H2 H 0.370173 0.233110 0.355023 0.024 Uiso 1 1 calc R U . . .
C800 C 0.19260(9) 0.20434(10) 0.43687(6) 0.0192(3) Uani 1 1 d . . . . .
C4 C 0.48844(12) -0.00150(12) 0.37508(8) 0.0330(4) Uani 1 1 d . . . . .
H4A H 0.480371 -0.005344 0.332486 0.049 Uiso 1 1 calc R U . . .
H4B H 0.445457 -0.040872 0.385180 0.049 Uiso 1 1 calc R U . . .
H4C H 0.548406 -0.020914 0.397040 0.049 Uiso 1 1 calc R U . . .
C5 C 0.29290(9) 0.15175(10) 0.38578(6) 0.0189(3) Uani 1 1 d . . . . .
C6 C 0.16854(10) 0.11450(10) 0.44307(7) 0.0231(3) Uani 1 1 d . . . . .
H6 H 0.124108 0.102711 0.461409 0.028 Uiso 1 1 calc R U . . .
C7 C 0.14686(10) 0.27869(10) 0.46118(6) 0.0203(3) Uani 1 1 d . . . . .
H7 H 0.176825 0.335183 0.454098 0.024 Uiso 1 1 calc R U . . .
C8 C 0.20785(10) 0.04205(10) 0.42315(7) 0.0245(3) Uani 1 1 d . . . . .
C9 C 0.09196(13) 0.20884(13) 0.56956(8) 0.0365(4) Uani 1 1 d . . . . .
H9A H 0.110167 0.207624 0.612924 0.055 Uiso 1 1 calc R U . . .
H9B H 0.087860 0.146775 0.554389 0.055 Uiso 1 1 calc R U . . .
H9C H 0.034217 0.238371 0.554651 0.055 Uiso 1 1 calc R U . . .
C10 C 0.26796(10) 0.06273(10) 0.39297(7) 0.0231(3) Uani 1 1 d . . . . .
H10 H 0.292989 0.014783 0.376651 0.028 Uiso 1 1 calc R U . . .
C12 C 0.12538(13) 0.48543(12) 0.18889(8) 0.0393(4) Uani 1 1 d . . . . .
H12A H 0.077181 0.491920 0.151185 0.047 Uiso 1 1 calc R U . . .
H12B H 0.121719 0.424077 0.204762 0.047 Uiso 1 1 calc R U . . .
C13 C 0.21899(11) 0.22780(12) 0.24262(8) 0.0336(4) Uani 1 1 d . . . . .
H13A H 0.187827 0.214303 0.201045 0.050 Uiso 1 1 calc R U . . .
H13B H 0.243357 0.289180 0.245794 0.050 Uiso 1 1 calc R U . . .
H13C H 0.177668 0.223469 0.265962 0.050 Uiso 1 1 calc R U . . .
C14 C 0.55923(11) 0.19074(14) 0.37982(9) 0.0383(4) Uani 1 1 d . . . . .
H14A H 0.554696 0.186626 0.337731 0.057 Uiso 1 1 calc R U . . .
H14B H 0.617553 0.169398 0.403692 0.057 Uiso 1 1 calc R U . . .
H14C H 0.551317 0.253803 0.389972 0.057 Uiso 1 1 calc R U . . .
C15 C 0.18099(14) 0.39196(12) 0.57353(8) 0.0378(4) Uani 1 1 d . . . . .
H15A H 0.193051 0.390138 0.616592 0.057 Uiso 1 1 calc R U . . .
H15B H 0.124467 0.422490 0.555430 0.057 Uiso 1 1 calc R U . . .
H15C H 0.228316 0.425140 0.563933 0.057 Uiso 1 1 calc R U . . .
C16 C 0.21262(13) 0.49761(13) 0.17820(8) 0.0387(4) Uani 1 1 d . . . . .
H16A H 0.217241 0.456106 0.146471 0.046 Uiso 1 1 calc R U . . .
H16B H 0.218258 0.560483 0.165372 0.046 Uiso 1 1 calc R U . . .
C17 C 0.28544(12) 0.21829(13) 0.57575(8) 0.0389(4) Uani 1 1 d . . . . .
H17A H 0.301930 0.219616 0.619077 0.058 Uiso 1 1 calc R U . . .
H17B H 0.329857 0.250932 0.562599 0.058 Uiso 1 1 calc R U . . .
H17C H 0.282269 0.155370 0.562199 0.058 Uiso 1 1 calc R U . . .
C18 C -0.04462(11) 0.19533(13) 0.41306(8) 0.0355(4) Uani 1 1 d . . . . .
H18A H -0.105428 0.210955 0.390407 0.053 Uiso 1 1 calc R U . . .
H18B H -0.042060 0.180458 0.453846 0.053 Uiso 1 1 calc R U . . .
H18C H -0.025223 0.143007 0.394812 0.053 Uiso 1 1 calc R U . . .
C19 C 0.18851(12) -0.05646(11) 0.43631(10) 0.0388(4) Uani 1 1 d . . . . .
C20 C 0.03088(12) 0.60901(14) 0.28950(9) 0.0422(5) Uani 1 1 d . . . . .
H20A H 0.045653 0.671082 0.279933 0.051 Uiso 1 1 calc R U . . .
H20B H -0.028861 0.610057 0.294390 0.051 Uiso 1 1 calc R U . . .
C21 C 0.39546(13) 0.16289(14) 0.23183(8) 0.0406(5) Uani 1 1 d . . . . .
H21A H 0.367999 0.154395 0.189194 0.061 Uiso 1 1 calc R U . . .
H21B H 0.443632 0.119231 0.246297 0.061 Uiso 1 1 calc R U . . .
H21C H 0.419006 0.224503 0.239373 0.061 Uiso 1 1 calc R U . . .
C22 C 0.03229(12) 0.54595(13) 0.24062(9) 0.0409(4) Uani 1 1 d . . . . .
H22A H 0.022011 0.483184 0.251577 0.049 Uiso 1 1 calc R U . . .
H22B H -0.015290 0.562214 0.204173 0.049 Uiso 1 1 calc R U . . .
C23 C 0.50200(12) 0.51673(14) 0.37743(9) 0.0416(5) Uani 1 1 d . . . . .
H23A H 0.561782 0.516279 0.372596 0.050 Uiso 1 1 calc R U . . .
H23B H 0.491720 0.457299 0.393468 0.050 Uiso 1 1 calc R U . . .
C24 C 0.08951(14) 0.62956(14) 0.39294(10) 0.0461(5) Uani 1 1 d . . . . .
H24A H 0.032544 0.618016 0.400606 0.055 Uiso 1 1 calc R U . . .
H24B H 0.093441 0.695050 0.385283 0.055 Uiso 1 1 calc R U . . .
C25 C 0.31914(14) 0.61427(14) 0.48803(8) 0.0435(5) Uani 1 1 d . . . . .
H25A H 0.321512 0.549030 0.497895 0.052 Uiso 1 1 calc R U . . .
H25B H 0.313947 0.648899 0.522583 0.052 Uiso 1 1 calc R U . . .
C26 C -0.01974(13) 0.39609(14) 0.43777(10) 0.0480(5) Uani 1 1 d . . . . .
H26A H -0.079364 0.406155 0.410850 0.072 Uiso 1 1 calc R U . . .
H26B H 0.017081 0.449115 0.437273 0.072 Uiso 1 1 calc R U . . .
H26C H -0.022800 0.386447 0.478023 0.072 Uiso 1 1 calc R U . . .
C27 C 0.26392(17) 0.02838(13) 0.25287(9) 0.0519(6) Uani 1 1 d . . . . .
H27A H 0.244203 0.020361 0.209804 0.078 Uiso 1 1 calc R U . . .
H27B H 0.213626 0.020495 0.268253 0.078 Uiso 1 1 calc R U . . .
H27C H 0.309408 -0.016640 0.270903 0.078 Uiso 1 1 calc R U . . .
C28 C 0.36636(13) 0.47949(14) 0.22369(9) 0.0411(4) Uani 1 1 d . . . . .
H28A H 0.378465 0.539664 0.209488 0.049 Uiso 1 1 calc R U . . .
H28B H 0.369383 0.433742 0.193845 0.049 Uiso 1 1 calc R U . . .
C29 C 0.49576(12) 0.59036(14) 0.41923(9) 0.0435(5) Uani 1 1 d . . . . .
H29A H 0.543820 0.584148 0.457033 0.052 Uiso 1 1 calc R U . . .
H29B H 0.501280 0.650248 0.401951 0.052 Uiso 1 1 calc R U . . .
C30 C 0.03221(13) 0.31302(15) 0.33588(8) 0.0432(5) Uani 1 1 d . . . . .
H30A H -0.026908 0.329974 0.310769 0.065 Uiso 1 1 calc R U . . .
H30B H 0.050958 0.257328 0.320685 0.065 Uiso 1 1 calc R U . . .
H30C H 0.073923 0.361755 0.335577 0.065 Uiso 1 1 calc R U . . .
C31 C 0.40131(14) 0.64154(13) 0.47395(9) 0.0430(5) Uani 1 1 d . . . . .
H31A H 0.396233 0.704943 0.459816 0.052 Uiso 1 1 calc R U . . .
H31B H 0.453019 0.637057 0.509852 0.052 Uiso 1 1 calc R U . . .
C32 C 0.16451(14) 0.60204(15) 0.44570(9) 0.0457(5) Uani 1 1 d . . . . .
H32A H 0.156920 0.629195 0.482041 0.055 Uiso 1 1 calc R U . . .
H32B H 0.165487 0.535390 0.450073 0.055 Uiso 1 1 calc R U . . .
C33 C 0.43343(13) 0.45860(13) 0.28161(9) 0.0415(4) Uani 1 1 d . . . . .
H33A H 0.417034 0.402192 0.298249 0.050 Uiso 1 1 calc R U . . .
H33B H 0.492047 0.449625 0.275833 0.050 Uiso 1 1 calc R U . . .
O7 O 0.25886(19) 0.72960(16) 0.29917(11) 0.0394(6) Uani 0.729(5) 1 d . . P A 1
C301 C 0.3754(2) 0.7733(3) 0.2647(2) 0.0579(13) Uani 0.729(5) 1 d . . P A 1
H30D H 0.411106 0.827954 0.263863 0.069 Uiso 0.729(5) 1 calc R U P A 1
H30E H 0.411717 0.718886 0.264631 0.069 Uiso 0.729(5) 1 calc R U P A 1
C300 C 0.3421(2) 0.77405(19) 0.31843(15) 0.0452(9) Uani 0.729(5) 1 d . . P A 1
H30F H 0.383285 0.741174 0.351936 0.054 Uiso 0.729(5) 1 calc R U P A 1
H30G H 0.335393 0.836830 0.331015 0.054 Uiso 0.729(5) 1 calc R U P A 1
C302 C 0.2917(3) 0.7723(3) 0.21275(17) 0.0491(9) Uani 0.729(5) 1 d . . P A 1
H30H H 0.285342 0.829130 0.189706 0.059 Uiso 0.729(5) 1 calc R U P A 1
H30I H 0.291471 0.720492 0.186207 0.059 Uiso 0.729(5) 1 calc R U P A 1
O100 O 0.2913(5) 0.7141(5) 0.2835(4) 0.0466(18) Uani 0.271(5) 1 d . . P A 2
C400 C 0.3725(7) 0.7636(6) 0.2918(5) 0.0368(4) Uani 0.271(5) 1 d . . P A 2
H40A H 0.423290 0.721383 0.301368 0.044 Uiso 0.271(5) 1 calc R U P A 2
H40B H 0.381384 0.807025 0.324894 0.044 Uiso 0.271(5) 1 calc R U P A 2
C401 C 0.3662(5) 0.8132(5) 0.2355(4) 0.0368(4) Uani 0.271(5) 1 d . . P A 2
H40C H 0.410183 0.790073 0.217120 0.044 Uiso 0.271(5) 1 calc R U P A 2
H40D H 0.375797 0.878877 0.242923 0.044 Uiso 0.271(5) 1 calc R U P A 2
C402 C 0.2716(7) 0.7943(8) 0.1958(5) 0.0452(9) Uani 0.271(5) 1 d . . P A 2
H40E H 0.271099 0.745768 0.166892 0.054 Uiso 0.271(5) 1 calc R U P A 2
H40F H 0.244661 0.849468 0.174063 0.054 Uiso 0.271(5) 1 calc R U P A 2
C303 C 0.22019(12) 0.76328(12) 0.24092(8) 0.0368(4) Uani 1 1 d . . . . .
H30J H 0.192350 0.822833 0.242333 0.044 Uiso 1 1 calc R U . A 1
H30K H 0.174220 0.721018 0.217883 0.044 Uiso 1 1 calc R U . A 1
C200 C 0.0961(2) -0.0773(2) 0.4218(2) 0.0359(9) Uani 0.541(4) 1 d . . P B 2
H20C H 0.073796 -0.131546 0.401128 0.043 Uiso 0.541(4) 1 calc R U P B 2
H20D H 0.057338 -0.036942 0.432872 0.043 Uiso 0.541(4) 1 calc R U P B 2
C202 C 0.2426(2) -0.1260(2) 0.4163(2) 0.0359(9) Uani 0.541(4) 1 d . . P B 2
H20E H 0.235367 -0.185116 0.432954 0.054 Uiso 0.541(4) 1 calc R U P B 2
H20F H 0.305031 -0.108487 0.429838 0.054 Uiso 0.541(4) 1 calc R U P B 2
H20G H 0.222632 -0.129651 0.372945 0.054 Uiso 0.541(4) 1 calc R U P B 2
C201 C 0.2281(3) -0.0659(2) 0.51144(15) 0.0429(10) Uani 0.541(4) 1 d . . P B 2
H20H H 0.216390 -0.126956 0.523334 0.064 Uiso 0.541(4) 1 calc R U P B 2
H20I H 0.198803 -0.021380 0.529772 0.064 Uiso 0.541(4) 1 calc R U P B 2
H20J H 0.291940 -0.054733 0.524387 0.064 Uiso 0.541(4) 1 calc R U P B 2
C101 C 0.2663(3) -0.1055(3) 0.4607(2) 0.0409(12) Uani 0.459(4) 1 d . . P B 1
H10A H 0.271571 -0.144277 0.493550 0.049 Uiso 0.459(4) 1 calc R U P B 1
H10B H 0.313883 -0.099938 0.444449 0.049 Uiso 0.459(4) 1 calc R U P B 1
C102 C 0.1414(3) -0.1031(2) 0.36700(19) 0.0388(11) Uani 0.459(4) 1 d . . P B 1
H10C H 0.136979 -0.168860 0.370650 0.058 Uiso 0.459(4) 1 calc R U P B 1
H10D H 0.178278 -0.089265 0.341587 0.058 Uiso 0.459(4) 1 calc R U P B 1
H10E H 0.082277 -0.077613 0.349470 0.058 Uiso 0.459(4) 1 calc R U P B 1
C100 C 0.1152(3) -0.0660(3) 0.4623(3) 0.0402(11) Uani 0.459(4) 1 d . . P B 1
H10F H 0.095427 -0.129141 0.459091 0.060 Uiso 0.459(4) 1 calc R U P B 1
H10G H 0.066025 -0.026988 0.440885 0.060 Uiso 0.459(4) 1 calc R U P B 1
H10H H 0.135631 -0.048239 0.504058 0.060 Uiso 0.459(4) 1 calc R U P B 1
O4 O 0.28095(8) 0.47882(8) 0.23132(5) 0.0327(3) Uani 1 1 d . . . . .
O3 O 0.11584(8) 0.55184(8) 0.23017(5) 0.0320(3) Uani 1 1 d . . . . .
O1 O 0.24488(9) 0.63221(8) 0.43766(5) 0.0358(3) Uani 1 1 d . . . . .
O5 O 0.43723(8) 0.53191(8) 0.32142(6) 0.0343(3) Uani 1 1 d . . . . .
O2 O 0.09383(8) 0.57899(8) 0.34292(5) 0.0341(3) Uani 1 1 d . . . . .
O6 O 0.41225(8) 0.58264(9) 0.42924(5) 0.0373(3) Uani 1 1 d . . . . .
H20 H 0.3092(14) 0.3782(15) 0.4718(9) 0.053(6) Uiso 1 1 d . . . . .
H8 H 0.3944(15) 0.3337(15) 0.4191(10) 0.055(6) Uiso 1 1 d . . . . .

loop_
_atom_site_aniso_label
_atom_site_aniso_U_11
_atom_site_aniso_U_22
_atom_site_aniso_U_33
_atom_site_aniso_U_23
_atom_site_aniso_U_13
_atom_site_aniso_U_12
Ge1 0.02388(9) 0.01547(8) 0.02840(10) 0.00088(6) 0.00759(7) -0.00365(6)
K1 0.02277(16) 0.02085(16) 0.02648(17) 0.00216(13) 0.00354(13) -0.00088(13)
Si2 0.0207(2) 0.0236(2) 0.0278(2) -0.00200(17) 0.00651(17) -0.00022(17)
Si4 0.0289(2) 0.0223(2) 0.0209(2) 0.00170(16) 0.00575(17) 0.00250(17)
Si1 0.0292(2) 0.0233(2) 0.0218(2) -0.00237(16) 0.00721(18) -0.00326(17)
Si3 0.0193(2) 0.0271(2) 0.0242(2) 0.00329(17) 0.00701(17) 0.00048(17)
C00D 0.0189(7) 0.0152(7) 0.0178(7) 0.0008(5) 0.0029(5) -0.0009(5)
C1 0.0331(9) 0.0349(9) 0.0243(8) 0.0031(7) 0.0031(7) -0.0008(7)
C2 0.0201(7) 0.0186(7) 0.0222(7) 0.0022(6) 0.0084(6) -0.0002(6)
C800 0.0197(7) 0.0184(7) 0.0185(7) -0.0009(5) 0.0042(6) 0.0000(6)
C4 0.0312(9) 0.0333(9) 0.0356(9) 0.0029(7) 0.0119(7) 0.0088(7)
C5 0.0164(7) 0.0200(7) 0.0197(7) 0.0011(6) 0.0047(6) -0.0008(5)
C6 0.0226(7) 0.0207(7) 0.0294(8) 0.0002(6) 0.0132(6) -0.0034(6)
C7 0.0215(7) 0.0180(7) 0.0223(7) -0.0016(6) 0.0081(6) -0.0016(6)
C8 0.0236(8) 0.0167(7) 0.0355(9) 0.0003(6) 0.0125(7) -0.0028(6)
C9 0.0466(11) 0.0388(10) 0.0277(9) -0.0022(7) 0.0167(8) -0.0090(8)
C10 0.0232(7) 0.0177(7) 0.0309(8) -0.0018(6) 0.0117(6) 0.0007(6)
C12 0.0430(11) 0.0296(9) 0.0352(10) -0.0047(8) -0.0033(8) -0.0038(8)
C13 0.0307(9) 0.0385(10) 0.0282(9) 0.0032(7) 0.0035(7) 0.0062(7)
C14 0.0239(8) 0.0483(11) 0.0435(10) 0.0087(9) 0.0115(8) -0.0050(8)
C15 0.0533(12) 0.0312(9) 0.0269(9) -0.0078(7) 0.0093(8) -0.0037(8)
C16 0.0530(12) 0.0320(9) 0.0267(9) -0.0017(7) 0.0056(8) -0.0012(8)
C17 0.0387(10) 0.0387(10) 0.0322(9) 0.0023(8) -0.0001(8) 0.0009(8)
C18 0.0278(9) 0.0393(10) 0.0367(10) -0.0012(8) 0.0056(7) -0.0098(7)
C19 0.0360(10) 0.0168(8) 0.0724(14) 0.0057(8) 0.0298(10) -0.0014(7)
C20 0.0255(9) 0.0408(11) 0.0573(12) 0.0099(9) 0.0080(8) 0.0070(8)
C21 0.0422(11) 0.0557(12) 0.0271(9) 0.0077(8) 0.0154(8) 0.0154(9)
C22 0.0256(9) 0.0399(10) 0.0490(11) 0.0073(9) -0.0012(8) -0.0025(8)
C23 0.0221(8) 0.0437(11) 0.0538(12) 0.0136(9) 0.0037(8) 0.0013(8)
C24 0.0420(11) 0.0421(11) 0.0607(13) -0.0080(10) 0.0253(10) 0.0035(9)
C25 0.0581(13) 0.0375(10) 0.0297(9) -0.0077(8) 0.0055(9) -0.0047(9)
C26 0.0307(10) 0.0374(11) 0.0719(15) -0.0131(10) 0.0095(10) 0.0077(8)
C27 0.0794(16) 0.0294(10) 0.0319(10) -0.0013(8) -0.0055(10) -0.0087(10)
C28 0.0449(11) 0.0411(11) 0.0452(11) -0.0017(8) 0.0254(9) -0.0027(9)
C29 0.0254(9) 0.0430(11) 0.0513(12) 0.0076(9) -0.0046(8) -0.0078(8)
C30 0.0323(10) 0.0611(13) 0.0305(9) 0.0110(9) 0.0008(8) -0.0077(9)
C31 0.0500(12) 0.0312(10) 0.0349(10) -0.0054(8) -0.0065(9) -0.0074(8)
C32 0.0529(12) 0.0466(12) 0.0445(11) -0.0079(9) 0.0252(10) -0.0027(10)
C33 0.0333(10) 0.0400(11) 0.0574(12) 0.0057(9) 0.0233(9) 0.0051(8)
O7 0.0431(15) 0.0294(11) 0.0411(12) 0.0082(9) 0.0056(10) -0.0042(10)
C301 0.0390(17) 0.066(2) 0.077(3) -0.025(3) 0.029(2) -0.0065(16)
C300 0.0420(16) 0.0334(14) 0.0494(18) 0.0055(12) -0.0023(13) -0.0033(11)
C302 0.062(2) 0.048(2) 0.047(2) -0.0111(16) 0.0300(19) -0.0061(17)
O100 0.033(4) 0.035(3) 0.069(5) 0.019(3) 0.011(3) 0.001(3)
C400 0.0385(10) 0.0272(8) 0.0417(10) 0.0007(7) 0.0074(8) 0.0008(7)
C401 0.0385(10) 0.0272(8) 0.0417(10) 0.0007(7) 0.0074(8) 0.0008(7)
C402 0.0420(16) 0.0334(14) 0.0494(18) 0.0055(12) -0.0023(13) -0.0033(11)
C303 0.0385(10) 0.0272(8) 0.0417(10) 0.0007(7) 0.0074(8) 0.0008(7)
C200 0.0235(16) 0.0154(15) 0.068(3) -0.0015(17) 0.0120(18) -0.0040(12)
C202 0.0351(19) 0.0169(15) 0.059(3) 0.0025(15) 0.0184(18) -0.0004(13)
C201 0.056(2) 0.0284(18) 0.0380(19) 0.0164(14) 0.0047(17) -0.0022(16)
C101 0.029(2) 0.032(2) 0.060(3) 0.025(2) 0.011(2) 0.0053(17)
C102 0.044(2) 0.0187(19) 0.048(2) -0.0031(16) 0.0058(19) -0.0096(16)
C100 0.050(3) 0.023(2) 0.056(3) 0.007(2) 0.028(3) -0.0099(18)
O4 0.0346(6) 0.0346(7) 0.0298(6) 0.0020(5) 0.0109(5) -0.0028(5)
O3 0.0276(6) 0.0269(6) 0.0356(6) -0.0013(5) 0.0008(5) -0.0037(5)
O1 0.0426(7) 0.0278(6) 0.0351(7) -0.0030(5) 0.0086(6) -0.0026(5)
O5 0.0260(6) 0.0315(6) 0.0442(7) 0.0074(5) 0.0088(5) 0.0004(5)
O2 0.0288(6) 0.0302(6) 0.0433(7) -0.0004(5) 0.0107(5) 0.0045(5)
O6 0.0315(6) 0.0349(7) 0.0380(7) -0.0042(5) -0.0008(5) -0.0087(5)

loop_
_atom_type_symbol
_atom_type_description
_atom_type_scat_dispersion_real
_atom_type_scat_dispersion_imag
_atom_type_scat_source
C C 0.0033 0.0016 'International Tables Vol C Tables 4.2.6.8 and 6.1.1.4'
Ge Ge 0.1547 1.8001 'International Tables Vol C Tables 4.2.6.8 and 6.1.1.4'
K K 0.2009 0.2494 'International Tables Vol C Tables 4.2.6.8 and 6.1.1.4'
O O 0.0106 0.0060 'International Tables Vol C Tables 4.2.6.8 and 6.1.1.4'
Si Si 0.0817 0.0704 'International Tables Vol C Tables 4.2.6.8 and 6.1.1.4'
H H 0.0000 0.0000 'International Tables Vol C Tables 4.2.6.8 and 6.1.1.4'

loop_
_geom_angle_atom_site_label_1
_geom_angle_atom_site_label_2
_geom_angle_atom_site_label_3
_geom_angle
_geom_angle_site_symmetry_1
_geom_angle_site_symmetry_3
_geom_angle_publ_flag
C00D Ge1 K1 146.20(4) . . ?
C00D Ge1 H20 96.3(8) . . ?
K1 Ge1 H20 105.0(8) . . ?
C00D Ge1 H8 97.1(9) . . ?
K1 Ge1 H8 106.8(9) . . ?
H20 Ge1 H8 94.4(12) . . ?
O7 K1 O4 96.37(7) . . ?
O7 K1 O6 91.83(6) . . ?
O4 K1 O6 119.59(4) . . ?
O4 K1 O100 83.4(2) . . ?
O6 K1 O100 90.36(15) . . ?
O7 K1 O2 87.23(7) . . ?
O4 K1 O2 118.54(4) . . ?
O6 K1 O2 121.57(4) . . ?
O100 K1 O2 101.37(17) . . ?
O7 K1 O1 82.24(6) . . ?
O4 K1 O1 178.60(4) . . ?
O6 K1 O1 60.77(4) . . ?
O100 K1 O1 95.2(2) . . ?
O2 K1 O1 61.26(4) . . ?
O7 K1 O3 78.59(6) . . ?
O4 K1 O3 60.62(4) . . ?
O6 K1 O3 170.28(4) . . ?
O100 K1 O3 79.97(15) . . ?
O2 K1 O3 60.22(4) . . ?
O1 K1 O3 118.76(4) . . ?
O7 K1 O5 90.51(7) . . ?
O4 K1 O5 60.67(4) . . ?
O6 K1 O5 59.51(4) . . ?
O100 K1 O5 76.26(17) . . ?
O2 K1 O5 177.51(4) . . ?
O1 K1 O5 119.46(4) . . ?
O3 K1 O5 118.28(4) . . ?
O7 K1 Ge1 166.57(5) . . ?
O4 K1 Ge1 93.46(3) . . ?
O6 K1 Ge1 75.33(3) . . ?
O100 K1 Ge1 161.56(15) . . ?
O2 K1 Ge1 96.09(3) . . ?
O1 K1 Ge1 87.94(3) . . ?
O3 K1 Ge1 114.34(3) . . ?
O5 K1 Ge1 86.36(3) . . ?
O7 K1 C32 93.00(8) . . ?
O4 K1 C32 158.10(4) . . ?
O6 K1 C32 79.70(5) . . ?
O100 K1 C32 108.2(2) . . ?
O2 K1 C32 42.14(4) . . ?
O1 K1 C32 22.32(4) . . ?
O3 K1 C32 102.27(4) . . ?
O5 K1 C32 139.15(4) . . ?
Ge1 K1 C32 81.01(4) . . ?
C30 Si2 C26 108.57(11) . . ?
C30 Si2 C18 108.37(9) . . ?
C26 Si2 C18 107.79(9) . . ?
C30 Si2 C7 107.44(8) . . ?
C26 Si2 C7 109.94(8) . . ?
C18 Si2 C7 114.59(8) . . ?
C13 Si4 C27 107.89(10) . . ?
C13 Si4 C21 108.83(8) . . ?
C27 Si4 C21 108.00(11) . . ?
C13 Si4 C2 107.55(7) . . ?
C27 Si4 C2 114.10(8) . . ?
C21 Si4 C2 110.34(8) . . ?
C17 Si1 C9 108.40(9) . . ?
C17 Si1 C15 108.98(9) . . ?
C9 Si1 C15 108.26(9) . . ?
C17 Si1 C7 109.83(8) . . ?
C9 Si1 C7 112.71(7) . . ?
C15 Si1 C7 108.59(7) . . ?
C1 Si3 C14 109.00(8) . . ?
C1 Si3 C4 109.17(8) . . ?
C14 Si3 C4 108.21(9) . . ?
C1 Si3 C2 108.48(7) . . ?
C14 Si3 C2 108.32(8) . . ?
C4 Si3 C2 113.57(7) . . ?
C800 C00D C5 116.63(13) . . ?
C800 C00D Ge1 121.12(10) . . ?
C5 C00D Ge1 122.24(10) . . ?
Si3 C1 H1A 109.5 . . ?
Si3 C1 H1B 109.5 . . ?
H1A C1 H1B 109.5 . . ?
Si3 C1 H1C 109.5 . . ?
H1A C1 H1C 109.5 . . ?
H1B C1 H1C 109.5 . . ?
C5 C2 Si4 111.38(10) . . ?
C5 C2 Si3 111.22(10) . . ?
Si4 C2 Si3 121.45(8) . . ?
C5 C2 H2 103.5 . . ?
Si4 C2 H2 103.5 . . ?
Si3 C2 H2 103.5 . . ?
C6 C800 C00D 121.00(13) . . ?
C6 C800 C7 117.86(13) . . ?
C00D C800 C7 121.11(13) . . ?
Si3 C4 H4A 109.5 . . ?
Si3 C4 H4B 109.5 . . ?
H4A C4 H4B 109.5 . . ?
Si3 C4 H4C 109.5 . . ?
H4A C4 H4C 109.5 . . ?
H4B C4 H4C 109.5 . . ?
C10 C5 C00D 120.76(13) . . ?
C10 C5 C2 117.65(13) . . ?
C00D C5 C2 121.55(13) . . ?
C8 C6 C800 121.92(14) . . ?
C8 C6 H6 119.0 . . ?
C800 C6 H6 119.0 . . ?
C800 C7 Si2 110.91(10) . . ?
C800 C7 Si1 111.92(10) . . ?
Si2 C7 Si1 121.28(8) . . ?
C800 C7 H7 103.5 . . ?
Si2 C7 H7 103.5 . . ?
Si1 C7 H7 103.5 . . ?
C10 C8 C6 117.00(14) . . ?
C10 C8 C19 121.51(14) . . ?
C6 C8 C19 121.43(14) . . ?
Si1 C9 H9A 109.5 . . ?
Si1 C9 H9B 109.5 . . ?
H9A C9 H9B 109.5 . . ?
Si1 C9 H9C 109.5 . . ?
H9A C9 H9C 109.5 . . ?
H9B C9 H9C 109.5 . . ?
C8 C10 C5 122.24(14) . . ?
C8 C10 H10 118.9 . . ?
C5 C10 H10 118.9 . . ?
O3 C12 C16 109.28(14) . . ?
O3 C12 H12A 109.8 . . ?
C16 C12 H12A 109.8 . . ?
O3 C12 H12B 109.8 . . ?
C16 C12 H12B 109.8 . . ?
H12A C12 H12B 108.3 . . ?
Si4 C13 H13A 109.5 . . ?
Si4 C13 H13B 109.5 . . ?
H13A C13 H13B 109.5 . . ?
Si4 C13 H13C 109.5 . . ?
H13A C13 H13C 109.5 . . ?
H13B C13 H13C 109.5 . . ?
Si3 C14 H14A 109.5 . . ?
Si3 C14 H14B 109.5 . . ?
H14A C14 H14B 109.5 . . ?
Si3 C14 H14C 109.5 . . ?
H14A C14 H14C 109.5 . . ?
H14B C14 H14C 109.5 . . ?
Si1 C15 H15A 109.5 . . ?
Si1 C15 H15B 109.5 . . ?
H15A C15 H15B 109.5 . . ?
Si1 C15 H15C 109.5 . . ?
H15A C15 H15C 109.5 . . ?
H15B C15 H15C 109.5 . . ?
O4 C16 C12 109.02(15) . . ?
O4 C16 H16A 109.9 . . ?
C12 C16 H16A 109.9 . . ?
O4 C16 H16B 109.9 . . ?
C12 C16 H16B 109.9 . . ?
H16A C16 H16B 108.3 . . ?
Si1 C17 H17A 109.5 . . ?
Si1 C17 H17B 109.5 . . ?
H17A C17 H17B 109.5 . . ?
Si1 C17 H17C 109.5 . . ?
H17A C17 H17C 109.5 . . ?
H17B C17 H17C 109.5 . . ?
Si2 C18 H18A 109.5 . . ?
Si2 C18 H18B 109.5 . . ?
H18A C18 H18B 109.5 . . ?
Si2 C18 H18C 109.5 . . ?
H18A C18 H18C 109.5 . . ?
H18B C18 H18C 109.5 . . ?
C101 C19 C100 119.1(3) . . ?
C200 C19 C202 114.7(3) . . ?
C101 C19 C8 111.6(2) . . ?
C200 C19 C8 114.00(19) . . ?
C100 C19 C8 113.9(2) . . ?
C202 C19 C8 114.45(18) . . ?
C200 C19 C201 105.1(3) . . ?
C202 C19 C201 102.0(2) . . ?
C8 C19 C201 104.81(17) . . ?
C101 C19 C102 105.1(3) . . ?
C100 C19 C102 100.9(3) . . ?
C8 C19 C102 103.89(18) . . ?
O2 C20 C22 108.89(15) . . ?
O2 C20 H20A 109.9 . . ?
C22 C20 H20A 109.9 . . ?
O2 C20 H20B 109.9 . . ?
C22 C20 H20B 109.9 . . ?
H20A C20 H20B 108.3 . . ?
Si4 C21 H21A 109.5 . . ?
Si4 C21 H21B 109.5 . . ?
H21A C21 H21B 109.5 . . ?
Si4 C21 H21C 109.5 . . ?
H21A C21 H21C 109.5 . . ?
H21B C21 H21C 109.5 . . ?
O3 C22 C20 109.29(15) . . ?
O3 C22 H22A 109.8 . . ?
C20 C22 H22A 109.8 . . ?
O3 C22 H22B 109.8 . . ?
C20 C22 H22B 109.8 . . ?
H22A C22 H22B 108.3 . . ?
O5 C23 C29 109.13(15) . . ?
O5 C23 H23A 109.9 . . ?
C29 C23 H23A 109.9 . . ?
O5 C23 H23B 109.9 . . ?
C29 C23 H23B 109.9 . . ?
H23A C23 H23B 108.3 . . ?
O2 C24 C32 109.06(16) . . ?
O2 C24 H24A 109.9 . . ?
C32 C24 H24A 109.9 . . ?
O2 C24 H24B 109.9 . . ?
C32 C24 H24B 109.9 . . ?
H24A C24 H24B 108.3 . . ?
O1 C25 C31 108.63(16) . . ?
O1 C25 H25A 110.0 . . ?
C31 C25 H25A 110.0 . . ?
O1 C25 H25B 110.0 . . ?
C31 C25 H25B 110.0 . . ?
H25A C25 H25B 108.3 . . ?
Si2 C26 H26A 109.5 . . ?
Si2 C26 H26B 109.5 . . ?
H26A C26 H26B 109.5 . . ?
Si2 C26 H26C 109.5 . . ?
H26A C26 H26C 109.5 . . ?
H26B C26 H26C 109.5 . . ?
Si4 C27 H27A 109.5 . . ?
Si4 C27 H27B 109.5 . . ?
H27A C27 H27B 109.5 . . ?
Si4 C27 H27C 109.5 . . ?
H27A C27 H27C 109.5 . . ?
H27B C27 H27C 109.5 . . ?
O4 C28 C33 108.94(15) . . ?
O4 C28 H28A 109.9 . . ?
C33 C28 H28A 109.9 . . ?
O4 C28 H28B 109.9 . . ?
C33 C28 H28B 109.9 . . ?
H28A C28 H28B 108.3 . . ?
O6 C29 C23 107.73(15) . . ?
O6 C29 H29A 110.2 . . ?
C23 C29 H29A 110.2 . . ?
O6 C29 H29B 110.2 . . ?
C23 C29 H29B 110.2 . . ?
H29A C29 H29B 108.5 . . ?
Si2 C30 H30A 109.5 . . ?
Si2 C30 H30B 109.5 . . ?
H30A C30 H30B 109.5 . . ?
Si2 C30 H30C 109.5 . . ?
H30A C30 H30C 109.5 . . ?
H30B C30 H30C 109.5 . . ?
O6 C31 C25 108.20(15) . . ?
O6 C31 H31A 110.1 . . ?
C25 C31 H31A 110.1 . . ?
O6 C31 H31B 110.1 . . ?
C25 C31 H31B 110.1 . . ?
H31A C31 H31B 108.4 . . ?
O1 C32 C24 108.85(17) . . ?
O1 C32 K1 48.92(8) . . ?
C24 C32 K1 81.55(11) . . ?
O1 C32 H32A 109.9 . . ?
C24 C32 H32A 109.9 . . ?
K1 C32 H32A 158.8 . . ?
O1 C32 H32B 109.9 . . ?
C24 C32 H32B 109.9 . . ?
K1 C32 H32B 82.9 . . ?
H32A C32 H32B 108.3 . . ?
O5 C33 C28 109.08(15) . . ?
O5 C33 H33A 109.9 . . ?
C28 C33 H33A 109.9 . . ?
O5 C33 H33B 109.9 . . ?
C28 C33 H33B 109.9 . . ?
H33A C33 H33B 108.3 . . ?
C303 O7 C300 103.7(2) . . ?
C303 O7 K1 126.38(15) . . ?
C300 O7 K1 114.01(18) . . ?
C302 C301 C300 103.8(3) . . ?
C302 C301 H30D 111.0 . . ?
C300 C301 H30D 111.0 . . ?
C302 C301 H30E 111.0 . . ?
C300 C301 H30E 111.0 . . ?
H30D C301 H30E 109.0 . . ?
O7 C300 C301 104.7(2) . . ?
O7 C300 H30F 110.8 . . ?
C301 C300 H30F 110.8 . . ?
O7 C300 H30G 110.8 . . ?
C301 C300 H30G 110.8 . . ?
H30F C300 H30G 108.9 . . ?
C303 C302 C301 103.7(3) . . ?
C303 C302 H30H 111.0 . . ?
C301 C302 H30H 111.0 . . ?
C303 C302 H30I 111.0 . . ?
C301 C302 H30I 111.0 . . ?
H30H C302 H30I 109.0 . . ?
C400 O100 C303 108.3(5) . . ?
C400 O100 K1 129.2(5) . . ?
C303 O100 K1 122.5(4) . . ?
O100 C400 C401 108.1(7) . . ?
O100 C400 H40A 110.1 . . ?
C401 C400 H40A 110.1 . . ?
O100 C400 H40B 110.1 . . ?
C401 C400 H40B 110.1 . . ?
H40A C400 H40B 108.4 . . ?
C400 C401 C402 104.3(7) . . ?
C400 C401 H40C 110.9 . . ?
C402 C401 H40C 110.9 . . ?
C400 C401 H40D 110.9 . . ?
C402 C401 H40D 110.9 . . ?
H40C C401 H40D 108.9 . . ?
C401 C402 C303 104.2(7) . . ?
C401 C402 H40E 110.9 . . ?
C303 C402 H40E 110.9 . . ?
C401 C402 H40F 110.9 . . ?
C303 C402 H40F 110.9 . . ?
H40E C402 H40F 108.9 . . ?
O7 C303 C302 107.6(2) . . ?
O100 C303 C402 99.2(5) . . ?
O7 C303 H30J 110.2 . . ?
C302 C303 H30J 110.2 . . ?
O7 C303 H30K 110.2 . . ?
C302 C303 H30K 110.2 . . ?
H30J C303 H30K 108.5 . . ?
C19 C200 H20C 120.0 . . ?
C19 C200 H20D 120.0 . . ?
H20C C200 H20D 120.0 . . ?
C19 C202 H20E 109.5 . . ?
C19 C202 H20F 109.5 . . ?
H20E C202 H20F 109.5 . . ?
C19 C202 H20G 109.5 . . ?
H20E C202 H20G 109.5 . . ?
H20F C202 H20G 109.5 . . ?
C19 C201 H20H 109.5 . . ?
C19 C201 H20I 109.5 . . ?
H20H C201 H20I 109.5 . . ?
C19 C201 H20J 109.5 . . ?
H20H C201 H20J 109.5 . . ?
H20I C201 H20J 109.5 . . ?
C19 C101 H10A 120.0 . . ?
C19 C101 H10B 120.0 . . ?
H10A C101 H10B 120.0 . . ?
C19 C102 H10C 109.5 . . ?
C19 C102 H10D 109.5 . . ?
H10C C102 H10D 109.5 . . ?
C19 C102 H10E 109.5 . . ?
H10C C102 H10E 109.5 . . ?
H10D C102 H10E 109.5 . . ?
C19 C100 H10F 109.5 . . ?
C19 C100 H10G 109.5 . . ?
H10F C100 H10G 109.5 . . ?
C19 C100 H10H 109.5 . . ?
H10F C100 H10H 109.5 . . ?
H10G C100 H10H 109.5 . . ?
C16 O4 C28 112.90(14) . . ?
C16 O4 K1 116.86(10) . . ?
C28 O4 K1 117.65(10) . . ?
C22 O3 C12 112.04(13) . . ?
C22 O3 K1 114.67(10) . . ?
C12 O3 K1 111.53(10) . . ?
C32 O1 C25 112.29(15) . . ?
C32 O1 K1 108.76(10) . . ?
C25 O1 K1 111.94(11) . . ?
C33 O5 C23 111.70(14) . . ?
C33 O5 K1 107.46(10) . . ?
C23 O5 K1 111.25(10) . . ?
C24 O2 C20 112.29(14) . . ?
C24 O2 K1 115.25(11) . . ?
C20 O2 K1 114.25(10) . . ?
C29 O6 C31 113.94(14) . . ?
C29 O6 K1 119.21(11) . . ?
C31 O6 K1 116.02(11) . . ?

loop_
_geom_bond_atom_site_label_1
_geom_bond_atom_site_label_2
_geom_bond_distance
_geom_bond_site_symmetry_2
_geom_bond_publ_flag
Ge1 C00D 2.0301(14) . ?
Ge1 K1 3.3666(4) . ?
Ge1 H20 1.54(2) . ?
Ge1 H8 1.46(2) . ?
K1 O7 2.737(2) . ?
K1 O4 2.7600(12) . ?
K1 O6 2.7633(12) . ?
K1 O100 2.765(6) . ?
K1 O2 2.7910(12) . ?
K1 O1 2.8146(13) . ?
K1 O3 2.8417(12) . ?
K1 O5 2.8816(12) . ?
K1 C32 3.535(2) . ?
Si2 C30 1.8682(19) . ?
Si2 C26 1.8721(19) . ?
Si2 C18 1.8740(18) . ?
Si2 C7 1.8781(15) . ?
Si4 C13 1.8688(17) . ?
Si4 C27 1.872(2) . ?
Si4 C21 1.8754(19) . ?
Si4 C2 1.8766(15) . ?
Si1 C17 1.8661(19) . ?
Si1 C9 1.8755(18) . ?
Si1 C15 1.8778(18) . ?
Si1 C7 1.8802(15) . ?
Si3 C1 1.8657(17) . ?
Si3 C14 1.8785(17) . ?
Si3 C4 1.8800(18) . ?
Si3 C2 1.8830(15) . ?
C00D C800 1.410(2) . ?
C00D C5 1.413(2) . ?
C1 H1A 0.9800 . ?
C1 H1B 0.9800 . ?
C1 H1C 0.9800 . ?
C2 C5 1.5209(19) . ?
C2 H2 1.0000 . ?
C800 C6 1.401(2) . ?
C800 C7 1.523(2) . ?
C4 H4A 0.9800 . ?
C4 H4B 0.9800 . ?
C4 H4C 0.9800 . ?
C5 C10 1.399(2) . ?
C6 C8 1.392(2) . ?
C6 H6 0.9500 . ?
C7 H7 1.0000 . ?
C8 C10 1.389(2) . ?
C8 C19 1.539(2) . ?
C9 H9A 0.9800 . ?
C9 H9B 0.9800 . ?
C9 H9C 0.9800 . ?
C10 H10 0.9500 . ?
C12 O3 1.426(2) . ?
C12 C16 1.493(3) . ?
C12 H12A 0.9900 . ?
C12 H12B 0.9900 . ?
C13 H13A 0.9800 . ?
C13 H13B 0.9800 . ?
C13 H13C 0.9800 . ?
C14 H14A 0.9800 . ?
C14 H14B 0.9800 . ?
C14 H14C 0.9800 . ?
C15 H15A 0.9800 . ?
C15 H15B 0.9800 . ?
C15 H15C 0.9800 . ?
C16 O4 1.419(2) . ?
C16 H16A 0.9900 . ?
C16 H16B 0.9900 . ?
C17 H17A 0.9800 . ?
C17 H17B 0.9800 . ?
C17 H17C 0.9800 . ?
C18 H18A 0.9800 . ?
C18 H18B 0.9800 . ?
C18 H18C 0.9800 . ?
C19 C101 1.397(4) . ?
C19 C200 1.435(4) . ?
C19 C100 1.479(4) . ?
C19 C202 1.505(4) . ?
C19 C201 1.705(4) . ?
C19 C102 1.729(4) . ?
C20 O2 1.426(2) . ?
C20 C22 1.492(3) . ?
C20 H20A 0.9900 . ?
C20 H20B 0.9900 . ?
C21 H21A 0.9800 . ?
C21 H21B 0.9800 . ?
C21 H21C 0.9800 . ?
C22 O3 1.424(2) . ?
C22 H22A 0.9900 . ?
C22 H22B 0.9900 . ?
C23 O5 1.430(2) . ?
C23 C29 1.495(3) . ?
C23 H23A 0.9900 . ?
C23 H23B 0.9900 . ?
C24 O2 1.420(2) . ?
C24 C32 1.499(3) . ?
C24 H24A 0.9900 . ?
C24 H24B 0.9900 . ?
C25 O1 1.426(2) . ?
C25 C31 1.497(3) . ?
C25 H25A 0.9900 . ?
C25 H25B 0.9900 . ?
C26 H26A 0.9800 . ?
C26 H26B 0.9800 . ?
C26 H26C 0.9800 . ?
C27 H27A 0.9800 . ?
C27 H27B 0.9800 . ?
C27 H27C 0.9800 . ?
C28 O4 1.421(2) . ?
C28 C33 1.493(3) . ?
C28 H28A 0.9900 . ?
C28 H28B 0.9900 . ?
C29 O6 1.421(2) . ?
C29 H29A 0.9900 . ?
C29 H29B 0.9900 . ?
C30 H30A 0.9800 . ?
C30 H30B 0.9800 . ?
C30 H30C 0.9800 . ?
C31 O6 1.422(2) . ?
C31 H31A 0.9900 . ?
C31 H31B 0.9900 . ?
C32 O1 1.418(2) . ?
C32 H32A 0.9900 . ?
C32 H32B 0.9900 . ?
C33 O5 1.426(2) . ?
C33 H33A 0.9900 . ?
C33 H33B 0.9900 . ?
O7 C303 1.420(3) . ?
O7 C300 1.422(4) . ?
C301 C302 1.515(5) . ?
C301 C300 1.519(5) . ?
C301 H30D 0.9900 . ?
C301 H30E 0.9900 . ?
C300 H30F 0.9900 . ?
C300 H30G 0.9900 . ?
C302 C303 1.488(4) . ?
C302 H30H 0.9900 . ?
C302 H30I 0.9900 . ?
O100 C400 1.444(12) . ?
O100 C303 1.461(7) . ?
C400 C401 1.498(11) . ?
C400 H40A 0.9900 . ?
C400 H40B 0.9900 . ?
C401 C402 1.538(13) . ?
C401 H40C 0.9900 . ?
C401 H40D 0.9900 . ?
C402 C303 1.596(13) . ?
C402 H40E 0.9900 . ?
C402 H40F 0.9900 . ?
C303 H30J 0.9900 . ?
C303 H30K 0.9900 . ?
C200 H20C 0.9500 . ?
C200 H20D 0.9500 . ?
C202 H20E 0.9800 . ?
C202 H20F 0.9800 . ?
C202 H20G 0.9800 . ?
C201 H20H 0.9800 . ?
C201 H20I 0.9800 . ?
C201 H20J 0.9800 . ?
C101 H10A 0.9500 . ?
C101 H10B 0.9500 . ?
C102 H10C 0.9800 . ?
C102 H10D 0.9800 . ?
C102 H10E 0.9800 . ?
C100 H10F 0.9800 . ?
C100 H10G 0.9800 . ?
C100 H10H 0.9800 . ?
